data_7158026
loop_
_publ_author_name
'Liu, Jin-Yu'
'Sun, Xue-Yi'
'Tang, Quan'
'Song, Jun-Jie'
'Li, Xiao-Qi'
'Gong, Bing'
'Liu, Rui'
'Lu, Zhong-Lin'

_publ_section_title
;
 An unnatural tripeptide structure containing intramolecular double
 H-bonds mimics a turn hairpin conformation.
;
_journal_issue 19
_journal_name_full 'Organic &amp; biomolecular chemistry'
_journal_page_first 4359
_journal_page_last 4363
_journal_paper_doi 10.1039/d1ob00526j
_journal_volume 19
_journal_year 2021
_chemical_formula_moiety 'C34 H49 N4 O9'
_chemical_formula_sum 'C34 H49 N4 O9'
_chemical_formula_weight 657.77
_space_group_crystal_system monoclinic
_space_group_IT_number 14
_space_group_name_Hall '-P 2ybc'
_space_group_name_H-M_alt 'P 1 21/c 1'
_atom_sites_solution_hydrogens geom
_atom_sites_solution_primary dual
_audit_creation_date 2020-08-26
_audit_creation_method
;
Olex2 1.2
(compiled 2018.05.29 svn.r3508 for OlexSys, GUI svn.r5506)
;
_audit_update_record
;
2021-02-04 deposited with the CCDC.	2021-04-14 downloaded from the CCDC.
;
_cell_angle_alpha 90
_cell_angle_beta 92.493(18)
_cell_angle_gamma 90
_cell_formula_units_Z 4
_cell_length_a 17.858(3)
_cell_length_b 7.985(2)
_cell_length_c 24.624(6)
_cell_measurement_reflns_used 5316
_cell_measurement_temperature 200(140)
_cell_measurement_theta_max 75.3360
_cell_measurement_theta_min 3.5820
_cell_volume 3508.0(14)
_computing_cell_refinement 'CrysAlisPro 1.171.40.67a (Rigaku OD, 2019)'
_computing_data_collection 'CrysAlisPro 1.171.40.67a (Rigaku OD, 2019)'
_computing_data_reduction 'CrysAlisPro 1.171.40.67a (Rigaku OD, 2019)'
_computing_molecular_graphics 'Olex2 (Dolomanov et al., 2009)'
_computing_publication_material 'Olex2 (Dolomanov et al., 2009)'
_computing_structure_refinement 'ShelXL (Sheldrick, 2015)'
_computing_structure_solution 'ShelXT (Sheldrick, 2015)'
_diffrn_ambient_environment N~2~
_diffrn_ambient_temperature 200(140)
_diffrn_detector 'Hybrid Pixel Array Detector'
_diffrn_detector_area_resol_mean 10.0000
_diffrn_detector_type HyPix
_diffrn_measured_fraction_theta_full 0.918
_diffrn_measured_fraction_theta_max 0.844
_diffrn_measurement_details
;
List of Runs (angles in degrees, time in seconds):

  # Type    Start    End  Width  t~exp~   \w     \q     \k     \f   Frames
#--------------------------------------------------------------------------
  1  \w     -7.00  28.00   0.50    0.60    --  -47.95  19.00  60.00   70
  2  \w    -23.00  27.00   0.50    0.60    --  -47.95  19.00 -30.00  100
  3  \w    -24.00  27.00   0.50    0.60    --  -47.95  19.00-150.00  102
  4  \w     30.00  55.00   0.50    0.60    --   47.95-123.00-145.00   50
  5  \w     36.00  73.00   0.50    2.40    --  104.75 -61.00-120.00   74
  6  \w     54.00 105.00   0.50    2.40    --  104.75 -94.00-150.00  102
  7  \w     32.00  68.00   0.50    2.40    --  104.75 -61.00-150.00   72
  8  \w    120.00 175.00   0.50    2.40    --  104.75  61.00   0.00  110
  9  \w    131.00 177.00   0.50    2.40    --  104.75  45.00  30.00   92
 10  \w     96.00 123.00   0.50    2.40    --  104.75  45.00  30.00   54
 11  \w     59.00 107.00   0.50    0.60    --   47.95-149.00  51.00   96
 12  \w     58.00  83.00   0.50    2.40    --  104.75-149.00  51.00   50
 13  \w    -93.00 -60.00   0.50    0.60    --  -47.95-149.00  51.00   66
 14  \w   -120.00 -77.00   0.50    0.60    --  -47.95-125.00 -30.00   86
 15  \w   -120.00 -73.00   0.50    0.60    --  -47.95-123.00-145.00   94
 16  \w   -162.00 -88.00   0.50    2.40    -- -102.00-123.00-145.00  148
 17  \w    -67.00 -42.00   0.50    2.40    -- -102.00  61.00  90.00   50
 18  \w    -65.00 -37.00   0.50    2.40    -- -102.00  61.00  60.00   56
 19  \w    -54.00 -29.00   0.50    2.40    -- -102.00  61.00 150.00   50
 20  \w    -90.00 -65.00   0.50    0.60    --  -47.95 149.00  98.00   50
 21  \w    -99.00 -49.00   0.50    2.40    -- -102.00  77.00 -60.00  100
 22  \w   -114.00 -79.00   0.50    2.40    -- -102.00 123.00 -65.00   70
 23  \w   -115.00 -29.00   0.50    2.40    -- -102.00 125.00 -30.00  172
 24  \w   -133.00 -31.00   0.50    2.40    -- -102.00 149.00  98.00  204
 25  \w   -120.00 -91.00   0.50    2.40    -- -102.00 -45.00 120.00   58
 26  \w   -169.00-144.00   0.50    2.40    -- -102.00 -45.00 120.00   50
;
_diffrn_measurement_device 'four-circle diffractometer'
_diffrn_measurement_device_type 'XtaLAB Synergy R, DW system, HyPix'
_diffrn_measurement_method '\w scans'
_diffrn_orient_matrix_type 'CrysAlisPro convention (1999,Acta A55,543-557)'
_diffrn_orient_matrix_UB_11 -0.0831330000
_diffrn_orient_matrix_UB_12 0.0488629000
_diffrn_orient_matrix_UB_13 -0.0086078000
_diffrn_orient_matrix_UB_21 0.0207160000
_diffrn_orient_matrix_UB_22 0.1864000000
_diffrn_orient_matrix_UB_23 0.0077181000
_diffrn_orient_matrix_UB_31 0.0099019000
_diffrn_orient_matrix_UB_32 0.0172790000
_diffrn_orient_matrix_UB_33 -0.0614646000
_diffrn_radiation_monochromator mirror
_diffrn_radiation_probe x-ray
_diffrn_radiation_type CuK\a
_diffrn_radiation_wavelength 1.54184
_diffrn_reflns_av_R_equivalents 0.2119
_diffrn_reflns_av_unetI/netI 0.1169
_diffrn_reflns_Laue_measured_fraction_full 0.918
_diffrn_reflns_Laue_measured_fraction_max 0.844
_diffrn_reflns_limit_h_max 22
_diffrn_reflns_limit_h_min -22
_diffrn_reflns_limit_k_max 9
_diffrn_reflns_limit_k_min -9
_diffrn_reflns_limit_l_max 20
_diffrn_reflns_limit_l_min -29
_diffrn_reflns_number 16928
_diffrn_reflns_point_group_measured_fraction_full 0.918
_diffrn_reflns_point_group_measured_fraction_max 0.844
_diffrn_reflns_theta_full 67.684
_diffrn_reflns_theta_max 77.673
_diffrn_reflns_theta_min 3.593
_diffrn_source 'Rotating-anode X-ray tube'
_diffrn_source_type 'Rigaku (Cu) X-ray Source'
_exptl_absorpt_coefficient_mu 0.743
_exptl_absorpt_correction_T_max 1.00000
_exptl_absorpt_correction_T_min 0.42487
_exptl_absorpt_correction_type multi-scan
_exptl_absorpt_process_details
;
CrysAlisPro 1.171.40.67a (Rigaku Oxford Diffraction, 2019)
Empirical absorption correction using spherical harmonics,
 implemented in SCALE3 ABSPACK scaling algorithm.
;
_exptl_crystal_colour colourless
_exptl_crystal_colour_primary colourless
_exptl_crystal_density_diffrn 1.245
_exptl_crystal_description plate
_exptl_crystal_F_000 1412
_exptl_crystal_size_max 0.2
_exptl_crystal_size_mid 0.15
_exptl_crystal_size_min 0.05
_refine_diff_density_max 0.904
_refine_diff_density_min -0.782
_refine_diff_density_rms 0.175
_refine_ls_extinction_coef 0.0043(15)
_refine_ls_extinction_expression Fc^*^=kFc[1+0.001xFc^2^\l^3^/sin(2\q)]^-1/4^
_refine_ls_extinction_method 'SHELXL-2014/7 (Sheldrick 2014'
_refine_ls_goodness_of_fit_ref 2.084
_refine_ls_hydrogen_treatment constr
_refine_ls_matrix_type full
_refine_ls_number_parameters 430
_refine_ls_number_reflns 6310
_refine_ls_number_restraints 0
_refine_ls_restrained_S_all 2.084
_refine_ls_R_factor_all 0.2419
_refine_ls_R_factor_gt 0.1929
_refine_ls_shift/su_max 0.001
_refine_ls_shift/su_mean 0.000
_refine_ls_structure_factor_coef Fsqd
_refine_ls_weighting_details 'w=1/[\s^2^(Fo^2^)+(0.2000P)^2^] where P=(Fo^2^+2Fc^2^)/3'
_refine_ls_weighting_scheme calc
_refine_ls_wR_factor_gt 0.5026
_refine_ls_wR_factor_ref 0.5656
_reflns_Friedel_coverage 0.000
_reflns_number_gt 3742
_reflns_number_total 6310
_reflns_threshold_expression 'I > 2\s(I)'
_cod_data_source_file d1ob00526j2.cif
_cod_data_source_block ljy_tm2_2133
_cod_depositor_comments 'Adding full bibliography for 7158026.cif.'
_cod_original_cell_volume 3507.9(14)
_cod_database_code 7158026
_shelx_shelxl_version_number 2014/7
_chemical_oxdiff_formula 'C H O N'
_shelx_space_group_comment
;
The symmetry employed for this shelxl refinement is uniquely defined
by the following loop, which should always be used as a source of
symmetry information in preference to the above space-group names.
They are only intended as comments.
;
_shelx_estimated_absorpt_t_max 0.964
_shelx_estimated_absorpt_t_min 0.866
_diffrn_oxdiff_digest_frames
;
014a169fe894bb5444a24eb467dd69c93d000392ced
;
_reflns_odcompleteness_completeness 91.66
_reflns_odcompleteness_iscentric 1
_reflns_odcompleteness_theta 66.97
_olex2_refinement_description
;
1. Fixed Uiso
 At 1.2 times of:
  All C(H) groups, All C(H,H) groups, All N(H) groups
 At 1.5 times of:
  All C(H,H,H) groups
2.a Ternary CH refined with riding coordinates:
 C30(H30)
2.b Secondary CH2 refined with riding coordinates:
 C2(H2A,H2B), C3(H3A,H3B), C4(H4A,H4B), C6(H6A,H6B), C7(H7A,H7B), C17(H17A,
 H17B), C18(H18A,H18B), C19(H19A,H19B), C20(H20A,H20B), C28(H28A,H28B),
 C29(H29A,H29B)
2.c Aromatic/amide H refined with riding coordinates:
 C5(H5), C10(H10), C12(H12), C13(H13), C24(H24), C25(H25), C27(H27), N1(H1),
 N2(H2), N3(H3), N4(H4)
2.d Idealised Me refined as rotating group:
 C1(H1A,H1B,H1C), C15(H15A,H15B,H15C), C31(H31A,H31B,H31C), C32(H32A,H32B,
 H32C), C34(H34A,H34B,H34C)
;
_olex2_submission_special_instructions 'No special instructions were received'
_oxdiff_exptl_absorpt_empirical_details
;
Empirical correction (ABSPACK) includes:
- Absorption correction using spherical harmonics
- Frame scaling
;
_oxdiff_exptl_absorpt_empirical_full_max 2.740
_oxdiff_exptl_absorpt_empirical_full_min 0.371

loop_
_space_group_symop_operation_xyz
'x, y, z'
'-x, y+1/2, -z+1/2'
'-x, -y, -z'
'x, -y-1/2, z-1/2'

loop_
_atom_site_label
_atom_site_type_symbol
_atom_site_fract_x
_atom_site_fract_y
_atom_site_fract_z
_atom_site_U_iso_or_equiv
_atom_site_adp_type
_atom_site_occupancy
_atom_site_site_symmetry_order
_atom_site_calc_flag
_atom_site_refinement_flags_posn
_atom_site_refinement_flags_adp
_atom_site_refinement_flags_occupancy
_atom_site_disorder_assembly
_atom_site_disorder_group
C1 C 1.0979(8) 0.036(2) 1.0301(5) 0.131(6) Uani 1 1 d . . . . .
H1A H 1.1358 0.0830 1.0083 0.197 Uiso 1 1 calc GR . . . .
H1B H 1.0545 0.1068 1.0287 0.197 Uiso 1 1 calc GR . . . .
H1C H 1.0843 -0.0733 1.0164 0.197 Uiso 1 1 calc GR . . . .
C2 C 1.1427(8) 0.1836(16) 1.1056(5) 0.110(5) Uani 1 1 d . . . . .
H2A H 1.0973 0.2502 1.1055 0.132 Uiso 1 1 calc R . . . .
H2B H 1.1781 0.2388 1.0827 0.132 Uiso 1 1 calc R . . . .
C3 C 1.1752(6) 0.1682(14) 1.1619(4) 0.084(3) Uani 1 1 d . . . . .
H3A H 1.2161 0.0883 1.1627 0.101 Uiso 1 1 calc R . . . .
H3B H 1.1949 0.2756 1.1741 0.101 Uiso 1 1 calc R . . . .
C4 C 1.1456(5) 0.1156(13) 1.2517(4) 0.081(3) Uani 1 1 d . . . . .
H4A H 1.1514 0.2307 1.2639 0.097 Uiso 1 1 calc R . . . .
H4B H 1.1944 0.0622 1.2548 0.097 Uiso 1 1 calc R . . . .
C5 C 1.0937(5) 0.0279(14) 1.2868(4) 0.081(3) Uani 1 1 d . . . . .
H5 H 1.1035 -0.0757 1.3028 0.097 Uiso 1 1 calc R . . . .
C6 C 0.9827(5) 0.0449(15) 1.3326(4) 0.081(3) Uani 1 1 d . . . . .
H6A H 1.0072 0.0550 1.3684 0.097 Uiso 1 1 calc R . . . .
H6B H 0.9757 -0.0731 1.3245 0.097 Uiso 1 1 calc R . . . .
C7 C 0.9078(5) 0.1332(14) 1.3314(3) 0.079(3) Uani 1 1 d . . . . .
H7A H 0.8778 0.0935 1.3607 0.095 Uiso 1 1 calc R . . . .
H7B H 0.9147 0.2532 1.3353 0.095 Uiso 1 1 calc R . . . .
C8 C 0.8005(5) 0.1558(10) 1.2671(3) 0.064(2) Uani 1 1 d . . . . .
C9 C 0.7791(4) 0.1808(9) 1.2131(3) 0.057(2) Uani 1 1 d . . . . .
C10 C 0.7077(4) 0.2360(9) 1.2001(3) 0.0558(19) Uani 1 1 d . . . . .
H10 H 0.6924 0.2478 1.1637 0.067 Uiso 1 1 calc R . . . .
C11 C 0.6572(4) 0.2750(9) 1.2406(3) 0.058(2) Uani 1 1 d . . . . .
C12 C 0.6806(5) 0.2496(11) 1.2942(3) 0.065(2) Uani 1 1 d . . . . .
H12 H 0.6474 0.2705 1.3215 0.078 Uiso 1 1 calc R . . . .
C13 C 0.7517(5) 0.1943(10) 1.3082(3) 0.061(2) Uani 1 1 d . . . . .
H13 H 0.7672 0.1826 1.3446 0.073 Uiso 1 1 calc R . . . .
C14 C 0.8282(5) 0.1524(11) 1.1651(3) 0.068(2) Uani 1 1 d . . . . .
C15 C 0.9441(6) 0.0384(14) 1.1303(4) 0.087(3) Uani 1 1 d . . . . .
H15A H 0.9412 0.1271 1.1039 0.131 Uiso 1 1 calc GR . . . .
H15B H 0.9297 -0.0653 1.1131 0.131 Uiso 1 1 calc GR . . . .
H15C H 0.9945 0.0296 1.1452 0.131 Uiso 1 1 calc GR . . . .
C16 C 0.5213(4) 0.3317(10) 1.2524(3) 0.0545(19) Uani 1 1 d . . . . .
C17 C 0.4520(4) 0.3775(10) 1.2191(3) 0.058(2) Uani 1 1 d . . . . .
H17A H 0.4623 0.4754 1.1973 0.070 Uiso 1 1 calc R . . . .
H17B H 0.4126 0.4068 1.2432 0.070 Uiso 1 1 calc R . . . .
C18 C 0.4239(4) 0.2338(10) 1.1810(3) 0.062(2) Uani 1 1 d . . . . .
H18A H 0.4665 0.1852 1.1636 0.074 Uiso 1 1 calc R . . . .
H18B H 0.4017 0.1470 1.2027 0.074 Uiso 1 1 calc R . . . .
C19 C 0.3665(4) 0.2914(10) 1.1374(3) 0.062(2) Uani 1 1 d . . . . .
H19A H 0.3469 0.1930 1.1185 0.074 Uiso 1 1 calc R . . . .
H19B H 0.3251 0.3433 1.1553 0.074 Uiso 1 1 calc R . . . .
C20 C 0.3934(5) 0.4118(10) 1.0956(3) 0.063(2) Uani 1 1 d . . . . .
H20A H 0.3506 0.4518 1.0737 0.075 Uiso 1 1 calc R . . . .
H20B H 0.4161 0.5077 1.1140 0.075 Uiso 1 1 calc R . . . .
C21 C 0.5205(5) 0.3523(9) 1.0664(3) 0.060(2) Uani 1 1 d . . . . .
C22 C 0.5700(5) 0.2858(9) 1.0239(3) 0.057(2) Uani 1 1 d . . . . .
C23 C 0.5467(4) 0.2108(9) 0.9747(3) 0.0556(19) Uani 1 1 d . . . . .
C24 C 0.6004(5) 0.1550(10) 0.9387(3) 0.061(2) Uani 1 1 d . . . . .
H24 H 0.5849 0.1000 0.9068 0.073 Uiso 1 1 calc R . . . .
C25 C 0.6749(5) 0.1809(11) 0.9500(3) 0.071(3) Uani 1 1 d . . . . .
H25 H 0.7097 0.1451 0.9255 0.085 Uiso 1 1 calc R . . . .
C26 C 0.6993(5) 0.2600(10) 0.9975(3) 0.060(2) Uani 1 1 d . . . . .
C27 C 0.6468(4) 0.3094(9) 1.0340(3) 0.0554(19) Uani 1 1 d . . . . .
H27 H 0.6633 0.3601 1.0664 0.066 Uiso 1 1 calc R . . . .
C28 C 0.4443(5) 0.1049(12) 0.9145(3) 0.066(2) Uani 1 1 d . . . . .
H28A H 0.4650 -0.0071 0.9122 0.079 Uiso 1 1 calc R . . . .
H28B H 0.4591 0.1679 0.8830 0.079 Uiso 1 1 calc R . . . .
C29 C 0.3606(5) 0.0967(11) 0.9156(3) 0.066(2) Uani 1 1 d . . . . .
H29A H 0.3470 0.0585 0.9513 0.079 Uiso 1 1 calc R . . . .
H29B H 0.3425 0.0142 0.8893 0.079 Uiso 1 1 calc R . . . .
C30 C 0.3215(6) 0.2615(13) 0.9035(4) 0.079(3) Uani 1 1 d . . . . .
H30 H 0.3497 0.3506 0.9226 0.095 Uiso 1 1 calc R . . . .
C31 C 0.2414(7) 0.2651(19) 0.9219(6) 0.117(5) Uani 1 1 d . . . . .
H31A H 0.2105 0.1953 0.8984 0.176 Uiso 1 1 calc GR . . . .
H31B H 0.2229 0.3780 0.9203 0.176 Uiso 1 1 calc GR . . . .
H31C H 0.2402 0.2244 0.9585 0.176 Uiso 1 1 calc GR . . . .
C32 C 0.3210(7) 0.2988(14) 0.8412(5) 0.091(3) Uani 1 1 d . . . . .
H32A H 0.3596 0.2345 0.8250 0.136 Uiso 1 1 calc GR . . . .
H32B H 0.3301 0.4159 0.8356 0.136 Uiso 1 1 calc GR . . . .
H32C H 0.2731 0.2690 0.8248 0.136 Uiso 1 1 calc GR . . . .
C33 C 0.8189(5) 0.3878(12) 0.9804(3) 0.065(2) Uani 1 1 d . . . . .
C34 C 0.8957(5) 0.4249(15) 1.0041(4) 0.087(3) Uani 1 1 d . . . . .
H34A H 0.8993 0.5417 1.0131 0.131 Uiso 1 1 calc GR . . . .
H34B H 0.9323 0.3976 0.9781 0.131 Uiso 1 1 calc GR . . . .
H34C H 0.9047 0.3591 1.0364 0.131 Uiso 1 1 calc GR . . . .
N1 N 0.8934(4) 0.0751(10) 1.1741(3) 0.0649(19) Uani 1 1 d . . . . .
H1 H 0.9063 0.0453 1.2067 0.078 Uiso 1 1 calc R . . . .
N2 N 0.5843(4) 0.3261(9) 1.2223(3) 0.0604(18) Uani 1 1 d . . . . .
H2 H 0.5790 0.3568 1.1888 0.072 Uiso 1 1 calc R . . . .
N3 N 0.4481(4) 0.3381(9) 1.0594(3) 0.0657(19) Uani 1 1 d . . . . .
H3 H 0.4310 0.2818 1.0318 0.079 Uiso 1 1 calc R . . . .
N4 N 0.7769(4) 0.2882(9) 1.0103(3) 0.0619(18) Uani 1 1 d . . . . .
H4 H 0.7974 0.2393 1.0383 0.074 Uiso 1 1 calc R . . . .
O1 O 1.1264(4) 0.0210(11) 1.0854(3) 0.103(3) Uani 1 1 d . . . . .
O2 O 1.1193(3) 0.1138(9) 1.1971(3) 0.0802(19) Uani 1 1 d . . . . .
O3 O 1.0273(3) 0.1200(8) 1.2932(2) 0.0762(19) Uani 1 1 d . . . . .
O4 O 0.8719(3) 0.0946(8) 1.2796(2) 0.0687(17) Uani 1 1 d . . . . .
O5 O 0.8069(3) 0.1977(10) 1.1195(2) 0.084(2) Uani 1 1 d . . . . .
O6 O 0.5227(3) 0.2973(8) 1.3009(2) 0.0671(17) Uani 1 1 d . . . . .
O7 O 0.5521(3) 0.4117(8) 1.1096(2) 0.0651(16) Uani 1 1 d . . . . .
O8 O 0.4728(3) 0.1878(7) 0.9648(2) 0.0621(15) Uani 1 1 d . . . . .
O9 O 0.7974(4) 0.4433(9) 0.9358(2) 0.081(2) Uani 1 1 d . . . . .

loop_
_atom_site_aniso_label
_atom_site_aniso_U_11
_atom_site_aniso_U_22
_atom_site_aniso_U_33
_atom_site_aniso_U_23
_atom_site_aniso_U_13
_atom_site_aniso_U_12
C1 0.103(10) 0.204(17) 0.089(8) -0.022(9) 0.038(7) 0.001(10)
C2 0.123(10) 0.098(9) 0.115(9) 0.015(7) 0.076(8) -0.001(7)
C3 0.068(6) 0.097(7) 0.092(7) 0.008(5) 0.043(5) -0.012(5)
C4 0.063(5) 0.081(7) 0.102(7) -0.006(5) 0.041(5) 0.004(4)
C5 0.060(5) 0.099(8) 0.086(6) 0.013(5) 0.026(5) 0.020(5)
C6 0.056(5) 0.118(8) 0.071(5) 0.025(5) 0.027(4) 0.009(5)
C7 0.066(5) 0.121(8) 0.053(4) 0.006(4) 0.030(4) 0.010(5)
C8 0.061(5) 0.062(5) 0.074(5) -0.005(3) 0.040(4) -0.012(4)
C9 0.062(5) 0.054(4) 0.056(4) 0.003(3) 0.033(4) -0.003(3)
C10 0.057(4) 0.060(5) 0.053(4) -0.003(3) 0.024(3) -0.007(3)
C11 0.060(5) 0.051(4) 0.065(4) 0.001(3) 0.030(4) -0.002(3)
C12 0.060(5) 0.091(6) 0.046(4) -0.005(4) 0.029(4) 0.001(4)
C13 0.075(5) 0.066(5) 0.042(4) 0.005(3) 0.025(4) 0.009(4)
C14 0.063(5) 0.088(6) 0.056(5) -0.008(4) 0.035(4) -0.007(4)
C15 0.071(6) 0.107(8) 0.088(6) -0.005(5) 0.048(5) 0.004(5)
C16 0.050(4) 0.063(5) 0.052(4) -0.012(3) 0.022(3) -0.002(3)
C17 0.053(4) 0.054(5) 0.069(5) -0.002(3) 0.023(4) 0.004(3)
C18 0.055(4) 0.057(5) 0.075(5) 0.000(3) 0.033(4) 0.000(3)
C19 0.050(4) 0.066(5) 0.073(5) -0.008(4) 0.027(4) 0.002(3)
C20 0.064(5) 0.060(5) 0.068(5) 0.000(3) 0.033(4) 0.010(4)
C21 0.072(5) 0.050(4) 0.060(5) 0.003(3) 0.030(4) -0.002(3)
C22 0.064(5) 0.049(4) 0.059(4) 0.004(3) 0.028(4) 0.006(3)
C23 0.062(5) 0.054(4) 0.052(4) 0.000(3) 0.024(3) -0.003(3)
C24 0.069(5) 0.069(5) 0.045(4) -0.003(3) 0.026(3) -0.004(4)
C25 0.068(5) 0.086(6) 0.061(5) 0.009(4) 0.036(4) 0.013(4)
C26 0.068(5) 0.063(5) 0.052(4) -0.002(3) 0.030(4) 0.002(4)
C27 0.054(4) 0.058(4) 0.057(4) -0.002(3) 0.020(3) 0.004(3)
C28 0.062(5) 0.093(6) 0.045(4) 0.000(4) 0.020(3) -0.016(4)
C29 0.067(5) 0.076(6) 0.055(4) 0.007(4) 0.018(4) -0.013(4)
C30 0.073(6) 0.073(6) 0.092(6) -0.020(5) 0.026(5) -0.006(4)
C31 0.072(7) 0.154(13) 0.130(10) -0.010(9) 0.045(7) -0.001(7)
C32 0.083(7) 0.096(8) 0.095(7) 0.023(5) 0.025(6) -0.004(5)
C33 0.064(5) 0.091(6) 0.044(4) -0.012(4) 0.032(4) -0.016(4)
C34 0.063(6) 0.110(8) 0.092(7) -0.004(5) 0.040(5) -0.003(5)
N1 0.061(4) 0.083(5) 0.053(3) 0.004(3) 0.025(3) 0.012(3)
N2 0.051(4) 0.077(5) 0.055(3) 0.002(3) 0.023(3) 0.002(3)
N3 0.051(4) 0.074(5) 0.074(4) -0.005(3) 0.031(3) 0.008(3)
N4 0.056(4) 0.076(5) 0.055(3) 0.008(3) 0.023(3) 0.003(3)
O1 0.094(5) 0.120(7) 0.101(6) 0.007(4) 0.053(4) 0.015(4)
O2 0.059(4) 0.102(5) 0.082(4) 0.000(3) 0.038(3) -0.013(3)
O3 0.060(4) 0.086(4) 0.086(4) 0.004(3) 0.039(3) 0.006(3)
O4 0.057(3) 0.099(5) 0.052(3) 0.006(3) 0.022(3) 0.006(3)
O5 0.063(4) 0.145(6) 0.048(3) 0.012(3) 0.027(3) 0.010(3)
O6 0.057(3) 0.092(4) 0.055(3) -0.003(2) 0.027(2) 0.002(3)
O7 0.057(3) 0.082(4) 0.059(3) -0.007(3) 0.027(3) -0.005(3)
O8 0.051(3) 0.083(4) 0.054(3) -0.002(2) 0.020(2) -0.005(2)
O9 0.076(4) 0.108(5) 0.062(4) 0.002(3) 0.037(3) -0.017(3)

loop_
_atom_type_symbol
_atom_type_description
_atom_type_scat_dispersion_real
_atom_type_scat_dispersion_imag
_atom_type_scat_source
C C 0.0181 0.0091 'International Tables Vol C Tables 4.2.6.8 and 6.1.1.4'
H H 0.0000 0.0000 'International Tables Vol C Tables 4.2.6.8 and 6.1.1.4'
N N 0.0311 0.0180 'International Tables Vol C Tables 4.2.6.8 and 6.1.1.4'
O O 0.0492 0.0322 'International Tables Vol C Tables 4.2.6.8 and 6.1.1.4'

loop_
_geom_angle_atom_site_label_1
_geom_angle_atom_site_label_2
_geom_angle_atom_site_label_3
_geom_angle
_geom_angle_site_symmetry_1
_geom_angle_site_symmetry_3
_geom_angle_publ_flag
O1 C2 C3 108.5(10) . . ?
O2 C3 C2 109.8(9) . . ?
O2 C4 C5 111.4(9) . . ?
O3 C5 C4 111.8(8) . . ?
O3 C6 C7 108.3(8) . . ?
O4 C7 C6 106.1(7) . . ?
C9 C8 C13 120.7(8) . . ?
C9 C8 O4 118.5(5) . . ?
O4 C8 C13 120.7(8) . . ?
C8 C9 C14 125.7(8) . . ?
C10 C9 C8 119.0(6) . . ?
C10 C9 C14 115.3(7) . . ?
C9 C10 C11 121.5(7) . . ?
C10 C11 N2 116.4(7) . . ?
C12 C11 C10 117.8(8) . . ?
C12 C11 N2 125.6(6) . . ?
C13 C12 C11 121.7(6) . . ?
C12 C13 C8 119.1(8) . . ?
N1 C14 C9 118.1(8) . . ?
O5 C14 C9 120.2(8) . . ?
O5 C14 N1 121.7(6) . . ?
N2 C16 C17 112.8(6) . . ?
O6 C16 C17 124.7(6) . . ?
O6 C16 N2 122.5(8) . . ?
C16 C17 C18 112.8(6) . . ?
C19 C18 C17 113.1(7) . . ?
C20 C19 C18 116.8(7) . . ?
N3 C20 C19 113.5(7) . . ?
N3 C21 C22 119.4(8) . . ?
O7 C21 C22 117.6(8) . . ?
O7 C21 N3 122.9(6) . . ?
C23 C22 C21 126.5(8) . . ?
C27 C22 C21 115.7(7) . . ?
C27 C22 C23 117.7(6) . . ?
C22 C23 C24 119.7(8) . . ?
O8 C23 C22 118.0(5) . . ?
O8 C23 C24 122.2(7) . . ?
C25 C24 C23 120.6(8) . . ?
C24 C25 C26 120.8(6) . . ?
C25 C26 C27 118.8(8) . . ?
C25 C26 N4 121.8(6) . . ?
C27 C26 N4 119.4(7) . . ?
C26 C27 C22 122.3(8) . . ?
O8 C28 C29 108.1(6) . . ?
C28 C29 C30 114.2(7) . . ?
C29 C30 C31 113.0(9) . . ?
C29 C30 C32 110.0(7) . . ?
C31 C30 C32 108.9(10) . . ?
N4 C33 C34 115.4(8) . . ?
O9 C33 C34 121.5(7) . . ?
O9 C33 N4 123.1(8) . . ?
C14 N1 C15 122.4(8) . . ?
C16 N2 C11 126.7(7) . . ?
C21 N3 C20 124.5(8) . . ?
C33 N4 C26 122.4(7) . . ?
C2 O1 C1 108.5(11) . . ?
C4 O2 C3 111.5(8) . . ?
C5 O3 C6 110.9(7) . . ?
C8 O4 C7 119.5(6) . . ?
C23 O8 C28 120.9(5) . . ?

loop_
_geom_bond_atom_site_label_1
_geom_bond_atom_site_label_2
_geom_bond_distance
_geom_bond_site_symmetry_2
_geom_bond_publ_flag
C1 O1 1.439(17) . ?
C2 C3 1.484(19) . ?
C2 O1 1.416(14) . ?
C3 O2 1.418(8) . ?
C4 C5 1.471(12) . ?
C4 O2 1.407(13) . ?
C5 O3 1.409(10) . ?
C6 C7 1.512(13) . ?
C6 O3 1.415(9) . ?
C7 O4 1.437(12) . ?
C8 C9 1.380(13) . ?
C8 C13 1.400(8) . ?
C8 O4 1.387(11) . ?
C9 C10 1.374(12) . ?
C9 C14 1.519(8) . ?
C10 C11 1.408(8) . ?
C11 C12 1.383(12) . ?
C11 N2 1.418(11) . ?
C12 C13 1.373(12) . ?
C14 N1 1.328(12) . ?
C14 O5 1.225(11) . ?
C15 N1 1.467(8) . ?
C16 C17 1.501(12) . ?
C16 N2 1.376(8) . ?
C16 O6 1.225(9) . ?
C17 C18 1.551(12) . ?
C18 C19 1.523(13) . ?
C19 C20 1.503(10) . ?
C20 N3 1.473(8) . ?
C21 C22 1.496(9) . ?
C21 N3 1.303(11) . ?
C21 O7 1.274(10) . ?
C22 C23 1.399(12) . ?
C22 C27 1.397(11) . ?
C23 C24 1.407(9) . ?
C23 O8 1.345(10) . ?
C24 C25 1.364(13) . ?
C25 C26 1.383(13) . ?
C26 C27 1.384(9) . ?
C26 N4 1.424(11) . ?
C28 C29 1.499(11) . ?
C28 O8 1.474(10) . ?
C29 C30 1.513(14) . ?
C30 C31 1.519(13) . ?
C30 C32 1.562(16) . ?
C33 C34 1.497(14) . ?
C33 N4 1.337(9) . ?
C33 O9 1.229(11) . ?
